data_7033345
loop_
_publ_author_name
'Medina-Molner, Alfredo'
'Rohner, Melanie'
'Pandiarajan, Devaraj'
'Spingler, Bernhard'

_publ_section_title
;
 Mono- and dinuclear metal complexes containing the
 1,5,9-triazacyclododecane ([12]aneN3) unit and their interaction with
 DNA.
;
_journal_issue 8
_journal_name_full 'Dalton transactions (Cambridge, England : 2003)'
_journal_page_first 3664
_journal_page_last 3672
_journal_paper_doi 10.1039/c4dt02713b
_journal_volume 44
_journal_year 2015
_chemical_formula_sum 'C23.7 H49.4 Cu2 F6 N8 O13 S2'
_chemical_formula_weight 959.71
_chemical_name_systematic
; 
 ? 
;
_space_group_IT_number 2
_symmetry_cell_setting triclinic
_symmetry_space_group_name_Hall '-P 1'
_symmetry_space_group_name_H-M 'P -1'
_atom_sites_solution_hydrogens geom
_atom_sites_solution_primary direct
_atom_sites_solution_secondary difmap
_audit_creation_method SHELXL-97
_audit_update_record
;
2014-11-24 deposited with the CCDC.
2014-12-05 downloaded from the CCDC.
;
_cell_angle_alpha 93.869(9)
_cell_angle_beta 97.990(10)
_cell_angle_gamma 90.512(10)
_cell_formula_units_Z 2
_cell_length_a 9.3134(8)
_cell_length_b 12.3928(9)
_cell_length_c 16.8732(13)
_cell_measurement_reflns_used 8000
_cell_measurement_temperature 183(2)
_cell_measurement_theta_max 30.4
_cell_measurement_theta_min 2.7
_cell_volume 1923.9(3)
_computing_cell_refinement 'IPDS (Stoe, 1999)'
_computing_data_collection 'IPDS (Stoe, 1999)'
_computing_data_reduction 'X-RED (Stoe, 1999)'
_computing_molecular_graphics 'ORTEP-3 (Farrugia, 1997)'
_computing_publication_material 'SHELXL-97 (Sheldrick, 1997)'
_computing_structure_refinement 'SHELXL-97 (Sheldrick, 1997)'
_computing_structure_solution 'SHELXS-97 (Sheldrick, 1990)'
_diffrn_ambient_temperature 183(2)
_diffrn_measured_fraction_theta_full 0.929
_diffrn_measured_fraction_theta_max 0.929
_diffrn_measurement_device_type 'Stoe IPDS'
_diffrn_measurement_method '\f oscillation scan'
_diffrn_radiation_monochromator graphite
_diffrn_radiation_source 'fine-focus sealed tube'
_diffrn_radiation_type MoK\a
_diffrn_radiation_wavelength 0.71073
_diffrn_reflns_av_R_equivalents 0.0660
_diffrn_reflns_av_sigmaI/netI 0.0754
_diffrn_reflns_limit_h_max 12
_diffrn_reflns_limit_h_min -12
_diffrn_reflns_limit_k_max 16
_diffrn_reflns_limit_k_min -16
_diffrn_reflns_limit_l_max 21
_diffrn_reflns_limit_l_min -21
_diffrn_reflns_number 22273
_diffrn_reflns_theta_full 27.48
_diffrn_reflns_theta_max 27.48
_diffrn_reflns_theta_min 2.67
_diffrn_standards_interval_count 'every image'
_diffrn_standards_interval_time 15
_diffrn_standards_number 50-200
_exptl_absorpt_coefficient_mu 1.311
_exptl_absorpt_correction_T_max 0.9617
_exptl_absorpt_correction_T_min 0.7981
_exptl_absorpt_correction_type numerical
_exptl_absorpt_process_details '(Coppens et al., 1965)'
_exptl_crystal_colour blue
_exptl_crystal_density_diffrn 1.657
_exptl_crystal_density_method 'not measured'
_exptl_crystal_description plate
_exptl_crystal_F_000 991
_exptl_crystal_size_max 0.18
_exptl_crystal_size_mid 0.14
_exptl_crystal_size_min 0.03
_refine_diff_density_max 0.586
_refine_diff_density_min -0.826
_refine_diff_density_rms 0.113
_refine_ls_extinction_method none
_refine_ls_goodness_of_fit_ref 0.902
_refine_ls_hydrogen_treatment constr
_refine_ls_matrix_type full
_refine_ls_number_parameters 506
_refine_ls_number_reflns 8190
_refine_ls_number_restraints 0
_refine_ls_restrained_S_all 0.902
_refine_ls_R_factor_all 0.0891
_refine_ls_R_factor_gt 0.0612
_refine_ls_shift/su_max 0.000
_refine_ls_shift/su_mean 0.000
_refine_ls_structure_factor_coef Fsqd
_refine_ls_weighting_details 'calc w=1/[\s^2^(Fo^2^)+(0.1022P)^2^+0.0000P] where P=(Fo^2^+2Fc^2^)/3'
_refine_ls_weighting_scheme calc
_refine_ls_wR_factor_gt 0.1446
_refine_ls_wR_factor_ref 0.1561
_reflns_number_gt 5256
_reflns_number_total 8190
_reflns_threshold_expression >2sigma(I)
_cod_data_source_file c4dt02713b2.cif
_cod_data_source_block am020204
_cod_depositor_comments 'Adding full bibliography for 7033345--7033348.cif.'
_cod_original_sg_symbol_H-M P-1
_cod_original_formula_sum 'C23.70 H49.40 Cu2 F6 N8 O13 S2'
_cod_database_code 7033345

loop_
_symmetry_equiv_pos_as_xyz
'x, y, z'
'-x, -y, -z'

loop_
_atom_site_label
_atom_site_type_symbol
_atom_site_fract_x
_atom_site_fract_y
_atom_site_fract_z
_atom_site_U_iso_or_equiv
_atom_site_adp_type
_atom_site_occupancy
_atom_site_symmetry_multiplicity
_atom_site_calc_flag
_atom_site_refinement_flags
_atom_site_disorder_assembly
_atom_site_disorder_group
Cu1 Cu 0.43817(5) 0.08591(4) 0.21824(3) 0.03154(15) Uani 1 1 d . . .
Cu2 Cu 0.33241(5) 0.41738(4) -0.21586(3) 0.03161(15) Uani 1 1 d . . .
S3 S 0.80958(12) 0.14205(9) 0.32759(7) 0.0353(2) Uani 1 1 d . . .
S4 S 0.64745(12) 0.35820(9) -0.33897(7) 0.0390(3) Uani 1 1 d . . .
C1 C 0.1776(5) 0.2147(4) 0.1752(3) 0.0347(9) Uani 1 1 d . . .
H1A H 0.1410 0.1713 0.2156 0.042 Uiso 1 1 calc R . .
H1B H 0.0926 0.2364 0.1381 0.042 Uiso 1 1 calc R . .
C2 C 0.2532(5) 0.3174(3) 0.2185(3) 0.0357(10) Uani 1 1 d . . .
H2A H 0.2581 0.3712 0.1781 0.043 Uiso 1 1 calc R . .
H2B H 0.1907 0.3475 0.2571 0.043 Uiso 1 1 calc R . .
C3 C 0.4058(5) 0.3065(4) 0.2638(3) 0.0394(10) Uani 1 1 d . . .
H3A H 0.4771 0.3132 0.2259 0.047 Uiso 1 1 calc R . .
H3B H 0.4247 0.3670 0.3056 0.047 Uiso 1 1 calc R . .
C4 C 0.3399(6) 0.1886(4) 0.3684(3) 0.0438(11) Uani 1 1 d . . .
H4A H 0.2379 0.2057 0.3491 0.053 Uiso 1 1 calc R . .
H4B H 0.3750 0.2407 0.4143 0.053 Uiso 1 1 calc R . .
C5 C 0.3466(5) 0.0734(4) 0.3967(3) 0.0400(10) Uani 1 1 d . . .
H5A H 0.4493 0.0521 0.4074 0.048 Uiso 1 1 calc R . .
H5B H 0.3056 0.0728 0.4478 0.048 Uiso 1 1 calc R . .
C6 C 0.2645(5) -0.0093(4) 0.3362(3) 0.0406(10) Uani 1 1 d . . .
H6A H 0.2495 -0.0764 0.3629 0.049 Uiso 1 1 calc R . .
H6B H 0.1680 0.0192 0.3168 0.049 Uiso 1 1 calc R . .
C7 C 0.2484(5) -0.0987(4) 0.1991(3) 0.0399(10) Uani 1 1 d . . .
H7A H 0.1977 -0.1569 0.2224 0.048 Uiso 1 1 calc R . .
H7B H 0.3108 -0.1337 0.1623 0.048 Uiso 1 1 calc R . .
C8 C 0.1348(5) -0.0325(4) 0.1500(3) 0.0386(10) Uani 1 1 d . . .
H8A H 0.0822 0.0102 0.1882 0.046 Uiso 1 1 calc R . .
H8B H 0.0636 -0.0839 0.1183 0.046 Uiso 1 1 calc R . .
C9 C 0.1855(5) 0.0454(4) 0.0925(3) 0.0356(9) Uani 1 1 d . . .
H9A H 0.2461 0.0045 0.0575 0.043 Uiso 1 1 calc R . .
H9B H 0.0988 0.0691 0.0576 0.043 Uiso 1 1 calc R . .
C10 C 0.3270(4) 0.2030(3) 0.0639(3) 0.0319(9) Uani 1 1 d . . .
H10A H 0.3860 0.1517 0.0352 0.038 Uiso 1 1 calc R . .
H10B H 0.3928 0.2623 0.0897 0.038 Uiso 1 1 calc R . .
C11 C 0.2146(4) 0.2514(4) 0.0012(3) 0.0353(10) Uani 1 1 d . . .
H11A H 0.1592 0.3079 0.0274 0.042 Uiso 1 1 calc R . .
H11B H 0.1457 0.1943 -0.0251 0.042 Uiso 1 1 calc R . .
C12 C 0.2959(4) 0.3008(3) -0.0613(3) 0.0323(9) Uani 1 1 d . . .
H12A H 0.3694 0.3532 -0.0327 0.039 Uiso 1 1 calc R . .
H12B H 0.3486 0.2423 -0.0871 0.039 Uiso 1 1 calc R . .
C13 C 0.0916(5) 0.2854(3) -0.1733(3) 0.0332(9) Uani 1 1 d . . .
H13A H 0.0363 0.3275 -0.2147 0.040 Uiso 1 1 calc R . .
H13B H 0.0234 0.2634 -0.1370 0.040 Uiso 1 1 calc R . .
C14 C 0.1473(5) 0.1825(3) -0.2149(3) 0.0342(9) Uani 1 1 d . . .
H14A H 0.0662 0.1502 -0.2536 0.041 Uiso 1 1 calc R . .
H14B H 0.1725 0.1300 -0.1737 0.041 Uiso 1 1 calc R . .
C15 C 0.2797(5) 0.1953(3) -0.2601(3) 0.0379(10) Uani 1 1 d . . .
H15A H 0.3695 0.1901 -0.2217 0.046 Uiso 1 1 calc R . .
H15B H 0.2783 0.1348 -0.3016 0.046 Uiso 1 1 calc R . .
C16 C 0.1614(5) 0.3093(4) -0.3666(3) 0.0416(11) Uani 1 1 d . . .
H16A H 0.0688 0.2897 -0.3482 0.050 Uiso 1 1 calc R . .
H16B H 0.1760 0.2579 -0.4121 0.050 Uiso 1 1 calc R . .
C17 C 0.1521(5) 0.4238(4) -0.3948(3) 0.0439(12) Uani 1 1 d . . .
H17A H 0.0861 0.4231 -0.4462 0.053 Uiso 1 1 calc R . .
H17B H 0.2494 0.4476 -0.4048 0.053 Uiso 1 1 calc R . .
C18 C 0.0974(5) 0.5053(4) -0.3339(3) 0.0390(10) Uani 1 1 d . . .
H18A H 0.0673 0.5718 -0.3606 0.047 Uiso 1 1 calc R . .
H18B H 0.0112 0.4742 -0.3148 0.047 Uiso 1 1 calc R . .
C19 C 0.1499(5) 0.5975(4) -0.1977(3) 0.0408(11) Uani 1 1 d . . .
H19A H 0.0892 0.6554 -0.2216 0.049 Uiso 1 1 calc R . .
H19B H 0.2310 0.6327 -0.1605 0.049 Uiso 1 1 calc R . .
C20 C 0.0574(5) 0.5302(4) -0.1488(3) 0.0376(10) Uani 1 1 d . . .
H20A H 0.0013 0.5812 -0.1180 0.045 Uiso 1 1 calc R . .
H20B H -0.0133 0.4861 -0.1873 0.045 Uiso 1 1 calc R . .
C21 C 0.1367(5) 0.4544(3) -0.0902(3) 0.0354(9) Uani 1 1 d . . .
H21A H 0.2131 0.4971 -0.0545 0.043 Uiso 1 1 calc R . .
H21B H 0.0667 0.4287 -0.0562 0.043 Uiso 1 1 calc R . .
C31 C 0.8959(6) 0.1061(5) 0.4249(3) 0.0531(13) Uani 1 1 d . . .
C41 C 0.6850(7) 0.3897(6) -0.4374(3) 0.0599(15) Uani 1 1 d . . .
N1 N 0.2702(4) 0.1450(3) 0.1291(2) 0.0299(7) Uani 1 1 d . . .
N2 N 0.4292(4) 0.2013(3) 0.3031(2) 0.0325(8) Uani 1 1 d . . .
H2 H 0.5237 0.2074 0.3295 0.039 Uiso 1 1 calc R . .
N3 N 0.3436(4) -0.0357(3) 0.2657(2) 0.0355(8) Uani 1 1 d . . .
H3 H 0.4177 -0.0816 0.2835 0.043 Uiso 1 1 calc R . .
N4 N 0.2059(4) 0.3574(3) -0.1261(2) 0.0284(7) Uani 1 1 d . . .
N5 N 0.2838(4) 0.3000(3) -0.2994(2) 0.0337(8) Uani 1 1 d . . .
H5 H 0.3658 0.2950 -0.3251 0.040 Uiso 1 1 calc R . .
N6 N 0.2112(4) 0.5342(3) -0.2633(2) 0.0357(8) Uani 1 1 d . . .
H6 H 0.2755 0.5813 -0.2816 0.043 Uiso 1 1 calc R . .
N16 N 0.6288(4) 0.0506(3) 0.1276(2) 0.0386(9) Uani 1 1 d . . .
N26 N 0.5711(4) 0.4516(3) -0.1309(2) 0.0387(9) Uani 1 1 d . . .
O1 O 0.5304(4) -0.0162(3) 0.14334(19) 0.0409(7) Uani 1 1 d . . .
O2 O 0.7219(4) 0.0193(3) 0.0875(2) 0.0570(10) Uani 1 1 d . . .
O3 O 0.6203(4) 0.1466(3) 0.1554(2) 0.0434(8) Uani 1 1 d . . .
O4 O 0.5373(3) 0.3572(3) -0.16217(19) 0.0400(7) Uani 1 1 d . . .
O5 O 0.4679(4) 0.5217(3) -0.1427(2) 0.0428(8) Uani 1 1 d . . .
O6 O 0.6882(4) 0.4777(3) -0.0930(2) 0.0571(10) Uani 1 1 d . . .
O7 O 0.6978(4) 0.0579(3) 0.3080(2) 0.0494(9) Uani 1 1 d . . .
O8 O 0.9261(4) 0.1377(4) 0.2795(2) 0.0569(10) Uani 1 1 d . . .
O9 O 0.7513(3) 0.2484(2) 0.3418(2) 0.0404(7) Uani 1 1 d . . .
O10 O 0.5784(4) 0.2523(3) -0.3507(3) 0.0552(10) Uani 1 1 d . . .
O11 O 0.7883(4) 0.3638(4) -0.2920(3) 0.0738(14) Uani 1 1 d . . .
O12 O 0.5487(4) 0.4424(3) -0.3203(3) 0.0548(10) Uani 1 1 d . . .
O51 O 0.8624(6) 0.2089(5) 0.0376(4) 0.0663(17) Uani 0.70 1 d P A 1
C51 C 0.7374(7) 0.2495(5) -0.0043(4) 0.0370(14) Uani 0.70 1 d P A 1
H51A H 0.6896 0.2975 0.0321 0.055 Uiso 0.70 1 calc PR A 1
H51B H 0.6713 0.1894 -0.0262 0.055 Uiso 0.70 1 calc PR A 1
H51C H 0.7632 0.2901 -0.0483 0.055 Uiso 0.70 1 calc PR A 1
O52 O 0.8425(15) 0.2904(13) -0.0383(10) 0.072(4) Uani 0.30 1 d P B 2
F1 F 1.0020(4) 0.1746(4) 0.4558(2) 0.0865(13) Uani 1 1 d . . .
F2 F 0.8037(4) 0.1015(3) 0.47751(19) 0.0719(11) Uani 1 1 d . . .
F3 F 0.9557(5) 0.0070(3) 0.4174(2) 0.0838(13) Uani 1 1 d . . .
F4 F 0.7879(6) 0.3254(5) -0.4619(3) 0.1125(18) Uani 1 1 d . . .
F5 F 0.7377(5) 0.4905(4) -0.4366(2) 0.0868(13) Uani 1 1 d . . .
F6 F 0.5673(5) 0.3811(5) -0.4919(2) 0.1049(17) Uani 1 1 d . . .

loop_
_atom_site_aniso_label
_atom_site_aniso_U_11
_atom_site_aniso_U_22
_atom_site_aniso_U_33
_atom_site_aniso_U_23
_atom_site_aniso_U_13
_atom_site_aniso_U_12
Cu1 0.0356(3) 0.0267(3) 0.0331(3) 0.0057(2) 0.0059(2) 0.00060(19)
Cu2 0.0345(3) 0.0263(3) 0.0336(3) 0.0063(2) 0.0013(2) -0.00157(19)
S3 0.0379(6) 0.0339(6) 0.0354(5) 0.0076(5) 0.0063(4) 0.0044(4)
S4 0.0380(6) 0.0351(6) 0.0438(6) 0.0065(5) 0.0045(5) -0.0027(4)
C1 0.035(2) 0.031(2) 0.039(2) 0.006(2) 0.0077(17) 0.0014(16)
C2 0.039(2) 0.022(2) 0.047(3) 0.003(2) 0.0064(19) 0.0060(16)
C3 0.042(2) 0.026(2) 0.050(3) 0.006(2) 0.006(2) -0.0034(17)
C4 0.052(3) 0.042(3) 0.039(2) 0.003(2) 0.009(2) 0.005(2)
C5 0.046(3) 0.044(3) 0.031(2) 0.007(2) 0.0064(19) 0.003(2)
C6 0.047(3) 0.037(2) 0.040(2) 0.008(2) 0.012(2) -0.0021(19)
C7 0.049(3) 0.027(2) 0.045(3) 0.008(2) 0.006(2) -0.0036(18)
C8 0.043(2) 0.031(2) 0.043(2) 0.007(2) 0.0066(19) -0.0084(18)
C9 0.044(2) 0.029(2) 0.034(2) 0.0036(19) 0.0082(18) -0.0066(17)
C10 0.030(2) 0.032(2) 0.035(2) 0.0097(19) 0.0055(16) 0.0007(16)
C11 0.033(2) 0.034(2) 0.041(2) 0.015(2) 0.0080(18) 0.0002(17)
C12 0.029(2) 0.030(2) 0.039(2) 0.0124(19) 0.0033(16) 0.0000(15)
C13 0.033(2) 0.028(2) 0.037(2) 0.0058(19) -0.0013(17) -0.0001(16)
C14 0.038(2) 0.0222(19) 0.043(2) 0.0035(19) 0.0069(18) -0.0054(16)
C15 0.043(2) 0.023(2) 0.048(3) 0.002(2) 0.008(2) 0.0018(16)
C16 0.043(3) 0.044(3) 0.035(2) 0.000(2) -0.0014(19) -0.002(2)
C17 0.047(3) 0.051(3) 0.034(2) 0.017(2) 0.0028(19) -0.002(2)
C18 0.041(2) 0.034(2) 0.041(2) 0.010(2) -0.0013(19) 0.0002(18)
C19 0.048(3) 0.028(2) 0.046(3) 0.012(2) 0.001(2) 0.0045(18)
C20 0.042(2) 0.031(2) 0.042(2) 0.010(2) 0.0069(19) 0.0096(18)
C21 0.044(2) 0.027(2) 0.035(2) 0.0067(19) 0.0041(18) 0.0086(17)
C31 0.051(3) 0.067(4) 0.041(3) 0.005(3) 0.003(2) 0.014(3)
C41 0.058(3) 0.076(4) 0.045(3) 0.000(3) 0.008(3) -0.003(3)
N1 0.0356(18) 0.0241(17) 0.0314(17) 0.0061(15) 0.0072(14) -0.0024(13)
N2 0.0335(18) 0.0276(17) 0.0359(18) 0.0031(16) 0.0026(14) 0.0013(13)
N3 0.041(2) 0.0298(19) 0.0364(19) 0.0037(17) 0.0059(15) 0.0053(15)
N4 0.0308(17) 0.0223(16) 0.0319(17) 0.0055(15) 0.0020(13) 0.0018(12)
N5 0.0338(18) 0.0332(19) 0.0355(19) 0.0064(16) 0.0081(15) -0.0022(14)
N6 0.040(2) 0.0302(19) 0.0383(19) 0.0068(17) 0.0070(15) -0.0043(14)
N16 0.042(2) 0.042(2) 0.0336(19) 0.0075(18) 0.0080(16) 0.0127(16)
N26 0.042(2) 0.040(2) 0.0335(19) 0.0073(18) -0.0013(16) -0.0112(16)
O1 0.0454(18) 0.0351(17) 0.0418(17) 0.0041(15) 0.0038(14) 0.0021(13)
O2 0.064(2) 0.060(2) 0.054(2) 0.012(2) 0.0260(19) 0.0190(19)
O3 0.0449(18) 0.0376(19) 0.0459(19) 0.0053(16) -0.0015(14) 0.0058(14)
O4 0.0422(17) 0.0370(17) 0.0418(17) 0.0058(15) 0.0079(14) -0.0050(13)
O5 0.0455(18) 0.0371(17) 0.0451(18) 0.0084(16) 0.0010(14) -0.0009(14)
O6 0.051(2) 0.062(2) 0.053(2) 0.0149(19) -0.0155(17) -0.0161(18)
O7 0.059(2) 0.0279(17) 0.058(2) 0.0025(16) -0.0004(17) -0.0068(14)
O8 0.046(2) 0.079(3) 0.053(2) 0.019(2) 0.0238(17) 0.0192(18)
O9 0.0420(17) 0.0277(15) 0.0509(19) 0.0034(15) 0.0044(14) 0.0013(12)
O10 0.053(2) 0.0287(17) 0.085(3) 0.0031(19) 0.0128(19) -0.0026(14)
O11 0.040(2) 0.106(4) 0.074(3) 0.041(3) -0.0128(18) -0.019(2)
O12 0.069(2) 0.0296(17) 0.072(3) 0.0038(19) 0.030(2) 0.0055(16)
O51 0.043(3) 0.065(4) 0.090(4) 0.021(4) -0.001(3) -0.010(3)
C51 0.052(4) 0.017(3) 0.041(3) 0.001(3) 0.005(3) 0.003(2)
O52 0.052(8) 0.075(10) 0.096(11) 0.027(9) 0.025(8) 0.027(7)
F1 0.060(2) 0.122(4) 0.068(2) -0.001(2) -0.0194(18) -0.003(2)
F2 0.087(3) 0.091(3) 0.0432(17) 0.0231(19) 0.0211(17) 0.024(2)
F3 0.112(3) 0.084(3) 0.059(2) 0.027(2) 0.010(2) 0.056(2)
F4 0.113(4) 0.141(5) 0.093(3) -0.019(3) 0.060(3) 0.015(3)
F5 0.106(3) 0.091(3) 0.070(2) 0.031(2) 0.024(2) -0.027(2)
F6 0.109(3) 0.142(4) 0.055(2) 0.015(3) -0.022(2) -0.032(3)

loop_
_atom_type_symbol
_atom_type_description
_atom_type_scat_dispersion_real
_atom_type_scat_dispersion_imag
_atom_type_scat_source
C C 0.0033 0.0016 'International Tables Vol C Tables 4.2.6.8 and 6.1.1.4'
H H 0.0000 0.0000 'International Tables Vol C Tables 4.2.6.8 and 6.1.1.4'
N N 0.0061 0.0033 'International Tables Vol C Tables 4.2.6.8 and 6.1.1.4'
O O 0.0106 0.0060 'International Tables Vol C Tables 4.2.6.8 and 6.1.1.4'
F F 0.0171 0.0103 'International Tables Vol C Tables 4.2.6.8 and 6.1.1.4'
S S 0.1246 0.1234 'International Tables Vol C Tables 4.2.6.8 and 6.1.1.4'
Cu Cu 0.3201 1.2651 'International Tables Vol C Tables 4.2.6.8 and 6.1.1.4'

loop_
_geom_angle_atom_site_label_1
_geom_angle_atom_site_label_2
_geom_angle_atom_site_label_3
_geom_angle
N2 Cu1 N3 99.79(15)
N2 Cu1 O1 157.30(14)
N3 Cu1 O1 92.44(14)
N2 Cu1 N1 97.86(14)
N3 Cu1 N1 105.22(13)
O1 Cu1 N1 97.25(13)
N2 Cu1 O3 101.99(13)
N3 Cu1 O3 149.32(14)
O1 Cu1 O3 60.36(13)
N1 Cu1 O3 92.94(11)
N2 Cu1 O7 80.68(13)
N3 Cu1 O7 92.90(13)
O1 Cu1 O7 79.67(13)
N1 Cu1 O7 161.77(11)
O3 Cu1 O7 69.81(11)
N5 Cu2 N6 100.19(15)
N5 Cu2 O5 155.02(15)
N6 Cu2 O5 93.71(14)
N5 Cu2 O4 97.95(14)
N6 Cu2 O4 151.50(13)
O5 Cu2 O4 62.13(13)
N5 Cu2 N4 97.90(13)
N6 Cu2 N4 103.61(13)
O5 Cu2 N4 98.88(13)
O4 Cu2 N4 95.41(11)
O8 S3 O9 115.3(2)
O8 S3 O7 116.0(3)
O9 S3 O7 113.1(2)
O8 S3 C31 103.5(2)
O9 S3 C31 105.1(2)
O7 S3 C31 101.6(2)
O11 S4 O12 116.0(3)
O11 S4 O10 115.7(3)
O12 S4 O10 112.5(2)
O11 S4 C41 103.0(3)
O12 S4 C41 102.3(3)
O10 S4 C41 105.1(3)
N1 C1 C2 115.0(3)
C3 C2 C1 117.8(3)
N2 C3 C2 113.7(3)
N2 C4 C5 111.8(4)
C6 C5 C4 113.0(4)
N3 C6 C5 112.3(4)
N3 C7 C8 115.2(4)
C7 C8 C9 118.6(4)
N1 C9 C8 117.3(4)
N1 C10 C11 117.2(3)
C10 C11 C12 108.2(3)
N4 C12 C11 116.7(3)
N4 C13 C14 115.2(3)
C13 C14 C15 117.5(3)
N5 C15 C14 113.8(4)
N5 C16 C17 111.5(4)
C16 C17 C18 112.8(4)
N6 C18 C17 112.1(4)
N6 C19 C20 114.8(4)
C21 C20 C19 117.8(4)
N4 C21 C20 116.8(4)
F2 C31 F1 107.9(5)
F2 C31 F3 107.6(5)
F1 C31 F3 106.9(5)
F2 C31 S3 112.6(4)
F1 C31 S3 112.2(4)
F3 C31 S3 109.4(4)
F6 C41 F5 107.4(5)
F6 C41 F4 109.1(6)
F5 C41 F4 105.4(5)
F6 C41 S4 112.3(4)
F5 C41 S4 111.4(5)
F4 C41 S4 111.0(4)
C1 N1 C10 112.4(3)
C1 N1 C9 109.7(3)
C10 N1 C9 109.3(3)
C1 N1 Cu1 105.5(2)
C10 N1 Cu1 114.5(2)
C9 N1 Cu1 105.0(2)
C4 N2 C3 113.5(4)
C4 N2 Cu1 121.4(3)
C3 N2 Cu1 108.0(3)
C7 N3 C6 111.4(4)
C7 N3 Cu1 108.0(2)
C6 N3 Cu1 118.4(3)
C13 N4 C12 112.5(3)
C13 N4 C21 109.4(3)
C12 N4 C21 109.9(3)
C13 N4 Cu2 104.9(2)
C12 N4 Cu2 113.5(2)
C21 N4 Cu2 106.4(2)
C15 N5 C16 112.9(3)
C15 N5 Cu2 108.7(3)
C16 N5 Cu2 121.4(3)
C19 N6 C18 111.7(4)
C19 N6 Cu2 108.8(2)
C18 N6 Cu2 118.7(3)
O2 N16 O3 123.8(4)
O2 N16 O1 120.3(4)
O3 N16 O1 115.9(4)
O6 N26 O4 124.7(4)
O6 N26 O5 121.0(4)
O4 N26 O5 114.3(4)
N16 O1 Cu1 97.0(3)
N16 O3 Cu1 86.3(2)
N26 O4 Cu2 89.2(2)
N26 O5 Cu2 94.0(3)
S3 O7 Cu1 124.04(18)

loop_
_geom_bond_atom_site_label_1
_geom_bond_atom_site_label_2
_geom_bond_distance
Cu1 N2 1.965(4)
Cu1 N3 2.006(3)
Cu1 O1 2.010(4)
Cu1 N1 2.182(3)
Cu1 O3 2.270(3)
Cu1 O7 2.708(4)
Cu2 N5 1.960(4)
Cu2 N6 1.987(4)
Cu2 O5 2.028(3)
Cu2 O4 2.157(3)
Cu2 N4 2.206(3)
S3 O8 1.442(3)
S3 O9 1.447(3)
S3 O7 1.456(3)
S3 C31 1.812(5)
S4 O11 1.434(4)
S4 O12 1.445(4)
S4 O10 1.445(4)
S4 C41 1.811(6)
C1 N1 1.485(6)
C1 C2 1.537(6)
C2 C3 1.530(6)
C3 N2 1.506(5)
C4 N2 1.486(6)
C4 C5 1.536(6)
C5 C6 1.518(7)
C6 N3 1.503(6)
C7 N3 1.501(6)
C7 C8 1.530(6)
C8 C9 1.531(5)
C9 N1 1.508(5)
C10 N1 1.506(5)
C10 C11 1.537(5)
C11 C12 1.537(5)
C12 N4 1.499(5)
C13 N4 1.488(5)
C13 C14 1.543(6)
C14 C15 1.549(6)
C15 N5 1.498(5)
C16 N5 1.503(5)
C16 C17 1.526(6)
C17 C18 1.534(7)
C18 N6 1.502(6)
C19 N6 1.493(6)
C19 C20 1.548(6)
C20 C21 1.529(5)
C21 N4 1.501(6)
C31 F2 1.321(6)
C31 F1 1.323(7)
C31 F3 1.358(7)
C41 F6 1.328(7)
C41 F5 1.336(8)
C41 F4 1.343(8)
N16 O2 1.221(5)
N16 O3 1.256(5)
N16 O1 1.296(5)
N26 O6 1.215(5)
N26 O4 1.269(5)
N26 O5 1.305(5)
O51 C51 1.392(8)

loop_
_geom_torsion_atom_site_label_1
_geom_torsion_atom_site_label_2
_geom_torsion_atom_site_label_3
_geom_torsion_atom_site_label_4
_geom_torsion
N1 C1 C2 C3 -44.2(5)
C1 C2 C3 N2 -35.3(6)
N2 C4 C5 C6 -71.8(5)
C4 C5 C6 N3 74.3(5)
N3 C7 C8 C9 72.1(6)
C7 C8 C9 N1 -70.0(6)
N1 C10 C11 C12 -177.0(4)
C10 C11 C12 N4 -177.2(4)
N4 C13 C14 C15 -45.2(5)
C13 C14 C15 N5 -34.5(6)
N5 C16 C17 C18 -71.4(5)
C16 C17 C18 N6 74.7(5)
N6 C19 C20 C21 73.0(5)
C19 C20 C21 N4 -69.0(6)
O8 S3 C31 F2 -177.5(5)
O9 S3 C31 F2 61.1(5)
O7 S3 C31 F2 -56.9(5)
O8 S3 C31 F1 60.5(5)
O9 S3 C31 F1 -60.8(5)
O7 S3 C31 F1 -178.8(4)
O8 S3 C31 F3 -58.0(5)
O9 S3 C31 F3 -179.3(4)
O7 S3 C31 F3 62.6(4)
O11 S4 C41 F6 175.5(5)
O12 S4 C41 F6 -63.7(6)
O10 S4 C41 F6 53.9(6)
O11 S4 C41 F5 -64.0(5)
O12 S4 C41 F5 56.7(5)
O10 S4 C41 F5 174.4(4)
O11 S4 C41 F4 53.1(6)
O12 S4 C41 F4 173.8(5)
O10 S4 C41 F4 -68.5(5)
C2 C1 N1 C10 -60.3(4)
C2 C1 N1 C9 177.8(3)
C2 C1 N1 Cu1 65.1(3)
C11 C10 N1 C1 -56.9(5)
C11 C10 N1 C9 65.3(5)
C11 C10 N1 Cu1 -177.3(3)
C8 C9 N1 C1 -63.7(5)
C8 C9 N1 C10 172.5(4)
C8 C9 N1 Cu1 49.3(4)
N2 Cu1 N1 C1 -23.1(2)
N3 Cu1 N1 C1 79.3(3)
O1 Cu1 N1 C1 173.9(2)
O3 Cu1 N1 C1 -125.6(2)
O7 Cu1 N1 C1 -107.2(4)
N2 Cu1 N1 C10 101.0(3)
N3 Cu1 N1 C10 -156.5(3)
O1 Cu1 N1 C10 -62.0(3)
O3 Cu1 N1 C10 -1.5(3)
O7 Cu1 N1 C10 17.0(6)
N2 Cu1 N1 C9 -139.0(3)
N3 Cu1 N1 C9 -36.6(3)
O1 Cu1 N1 C9 57.9(3)
O3 Cu1 N1 C9 118.4(3)
O7 Cu1 N1 C9 136.9(4)
C5 C4 N2 C3 170.1(4)
C5 C4 N2 Cu1 38.8(5)
C2 C3 N2 C4 -65.5(5)
C2 C3 N2 Cu1 72.1(4)
N3 Cu1 N2 C4 -11.9(3)
O1 Cu1 N2 C4 -133.6(4)
N1 Cu1 N2 C4 95.1(3)
O3 Cu1 N2 C4 -170.2(3)
O7 Cu1 N2 C4 -103.3(3)
N3 Cu1 N2 C3 -145.5(3)
O1 Cu1 N2 C3 92.9(4)
N1 Cu1 N2 C3 -38.4(3)
O3 Cu1 N2 C3 56.3(3)
O7 Cu1 N2 C3 123.2(3)
C8 C7 N3 C6 75.9(4)
C8 C7 N3 Cu1 -55.7(4)
C5 C6 N3 C7 -168.1(3)
C5 C6 N3 Cu1 -42.1(4)
N2 Cu1 N3 C7 140.7(3)
O1 Cu1 N3 C7 -58.5(3)
N1 Cu1 N3 C7 39.7(3)
O3 Cu1 N3 C7 -84.5(4)
O7 Cu1 N3 C7 -138.2(3)
N2 Cu1 N3 C6 13.1(3)
O1 Cu1 N3 C6 173.9(3)
N1 Cu1 N3 C6 -87.9(3)
O3 Cu1 N3 C6 147.8(3)
O7 Cu1 N3 C6 94.1(3)
C14 C13 N4 C12 -58.3(4)
C14 C13 N4 C21 179.2(3)
C14 C13 N4 Cu2 65.4(3)
C11 C12 N4 C13 -58.1(5)
C11 C12 N4 C21 64.1(5)
C11 C12 N4 Cu2 -176.9(3)
C20 C21 N4 C13 -63.9(4)
C20 C21 N4 C12 172.0(3)
C20 C21 N4 Cu2 48.8(4)
N5 Cu2 N4 C13 -23.3(3)
N6 Cu2 N4 C13 79.3(3)
O5 Cu2 N4 C13 175.3(2)
O4 Cu2 N4 C13 -122.1(2)
N5 Cu2 N4 C12 99.9(3)
N6 Cu2 N4 C12 -157.5(3)
O5 Cu2 N4 C12 -61.5(3)
O4 Cu2 N4 C12 1.1(3)
N5 Cu2 N4 C21 -139.2(3)
N6 Cu2 N4 C21 -36.6(3)
O5 Cu2 N4 C21 59.4(3)
O4 Cu2 N4 C21 122.0(3)
C14 C15 N5 C16 -66.1(5)
C14 C15 N5 Cu2 71.7(4)
C17 C16 N5 C15 169.4(4)
C17 C16 N5 Cu2 37.7(5)
N6 Cu2 N5 C15 -144.0(3)
O5 Cu2 N5 C15 93.3(4)
O4 Cu2 N5 C15 58.1(3)
N4 Cu2 N5 C15 -38.5(3)
N6 Cu2 N5 C16 -10.4(3)
O5 Cu2 N5 C16 -133.2(3)
O4 Cu2 N5 C16 -168.4(3)
N4 Cu2 N5 C16 95.0(3)
C20 C19 N6 C18 74.9(4)
C20 C19 N6 Cu2 -58.1(4)
C17 C18 N6 C19 -169.8(3)
C17 C18 N6 Cu2 -41.9(4)
N5 Cu2 N6 C19 141.6(3)
O5 Cu2 N6 C19 -59.2(3)
O4 Cu2 N6 C19 -89.7(4)
N4 Cu2 N6 C19 40.8(3)
N5 Cu2 N6 C18 12.4(3)
O5 Cu2 N6 C18 171.5(3)
O4 Cu2 N6 C18 141.1(3)
N4 Cu2 N6 C18 -88.4(3)
O2 N16 O1 Cu1 173.9(3)
O3 N16 O1 Cu1 -6.6(4)
N2 Cu1 O1 N16 -38.4(4)
N3 Cu1 O1 N16 -161.3(2)
N1 Cu1 O1 N16 93.0(2)
O3 Cu1 O1 N16 3.8(2)
O7 Cu1 O1 N16 -68.8(2)
O2 N16 O3 Cu1 -174.7(4)
O1 N16 O3 Cu1 5.8(3)
N2 Cu1 O3 N16 160.8(2)
N3 Cu1 O3 N16 26.5(4)
O1 Cu1 O3 N16 -3.9(2)
N1 Cu1 O3 N16 -100.5(2)
O7 Cu1 O3 N16 85.5(2)
O6 N26 O4 Cu2 -175.1(4)
O5 N26 O4 Cu2 4.9(3)
N5 Cu2 O4 N26 160.8(2)
N6 Cu2 O4 N26 31.6(4)
O5 Cu2 O4 N26 -3.3(2)
N4 Cu2 O4 N26 -100.5(2)
O6 N26 O5 Cu2 174.8(4)
O4 N26 O5 Cu2 -5.2(3)
N5 Cu2 O5 N26 -37.0(4)
N6 Cu2 O5 N26 -161.0(2)
O4 Cu2 O5 N26 3.2(2)
N4 Cu2 O5 N26 94.6(2)
O8 S3 O7 Cu1 -99.7(3)
O9 S3 O7 Cu1 36.8(3)
C31 S3 O7 Cu1 148.9(3)
N2 Cu1 O7 S3 -57.1(3)
N3 Cu1 O7 S3 -156.6(3)
O1 Cu1 O7 S3 111.5(3)
N1 Cu1 O7 S3 29.7(6)
O3 Cu1 O7 S3 49.4(3)
